data_7035915
loop_
_publ_author_name
'Srinivas, Katam'
'Naga Babu, Chatla'
'Prabusankar, Ganesan'

_publ_section_title
;
 Linear Cu(i) chalcogenones: synthesis and application in borylation of
 unsymmetrical alkynes.
;
_journal_issue 35
_journal_name_full 'Dalton transactions (Cambridge, England : 2003)'
_journal_page_first 15636
_journal_page_last 15644
_journal_paper_doi 10.1039/c5dt02320c
_journal_volume 44
_journal_year 2015
_chemical_formula_moiety 'B F4, C54 H72 Cu N4 Se2'
_chemical_formula_sum 'C54 H72 B Cu F4 N4 Se2'
_chemical_formula_weight 1085.44
_chemical_name_systematic 6
_space_group_crystal_system monoclinic
_space_group_IT_number 15
_space_group_name_Hall '-C 2yc'
_space_group_name_H-M_alt 'C 1 2/c 1'
_symmetry_space_group_name_Hall '-C 2yc'
_symmetry_space_group_name_H-M 'C 1 2/c 1'
_audit_creation_date 2015-04-04
_audit_creation_method
;
  Olex2 1.1
  (compiled Nov  1 2011 20:42:30, GUI svn.r3906)
;
_audit_update_record
;
2015-06-17 deposited with the CCDC.
2015-07-22 downloaded from the CCDC.
;
_cell_angle_alpha 90
_cell_angle_beta 121.810(6)
_cell_angle_gamma 90
_cell_formula_units_Z 4
_cell_length_a 19.6185(8)
_cell_length_b 16.1577(3)
_cell_length_c 21.2244(9)
_cell_measurement_reflns_used 6770
_cell_measurement_temperature 150.00(10)
_cell_measurement_theta_max 71.3078
_cell_measurement_theta_min 4.5170
_cell_volume 5717.4(5)
_computing_cell_refinement
;
CrysAlisPro, Agilent Technologies,
Version 1.171.35.19 (release 27-10-2011 CrysAlis171 .NET)
(compiled Oct 27 2011,15:02:11)
;
_computing_data_collection
;
CrysAlisPro, Agilent Technologies,
Version 1.171.35.19 (release 27-10-2011 CrysAlis171 .NET)
(compiled Oct 27 2011,15:02:11)
;
_computing_data_reduction
;
CrysAlisPro, Agilent Technologies,
Version 1.171.35.19 (release 27-10-2011 CrysAlis171 .NET)
(compiled Oct 27 2011,15:02:11)
;
_computing_molecular_graphics
;
O. V. Dolomanov, L. J. Bourhis, R. J. Gildea, J. A. K. Howard and H. Puschmann,
OLEX2: a complete structure solution, refinement and analysis program.
J. Appl. Cryst. (2009). 42, 339-341.
;
_computing_publication_material
;
O. V. Dolomanov, L. J. Bourhis, R. J. Gildea, J. A. K. Howard and H. Puschmann,
OLEX2: a complete structure solution, refinement and analysis program.
J. Appl. Cryst. (2009). 42, 339-341.
;
_computing_structure_refinement
;
olex2.refine (L.J. Bourhis, O.V. Dolomanov, R.J. Gildea, J.A.K. Howard,
H. Puschmann, in preparation, 2011)
;
_computing_structure_solution
;
olex2.solve (L.J. Bourhis, O.V. Dolomanov, R.J. Gildea, J.A.K. Howard,
H. Puschmann, in preparation, 2011)
;
_diffrn_ambient_temperature 150.00(10)
_diffrn_detector_area_resol_mean 16.1293
_diffrn_measured_fraction_theta_full 1.0000
_diffrn_measured_fraction_theta_max 1.0000
_diffrn_measurement_details
;
  1 omega  -21.00    4.00   1.0000    1.5000
omega____ theta____ kappa____ phi______ frames
    -        0.0000   57.0000  -60.0000 25

  2 omega  -27.00   -2.00   1.0000    1.5000
omega____ theta____ kappa____ phi______ frames
    -        0.0000  -78.0000  133.0000 25

  3 omega   35.00   61.00   1.0000    1.5000
omega____ theta____ kappa____ phi______ frames
    -        0.0000   57.0000  -60.0000 26

  4 omega  -68.00   28.00   1.0000    1.5000
omega____ theta____ kappa____ phi______ frames
    -      -42.5000   77.0000 -150.0000 96

  5 omega  -49.00  -24.00   1.0000    1.5000
omega____ theta____ kappa____ phi______ frames
    -      -42.5000   38.0000   60.0000 25

  6 omega  -49.00   30.00   1.0000    1.5000
omega____ theta____ kappa____ phi______ frames
    -      -42.5000   38.0000  -30.0000 79

  7 omega  -14.00   76.00   1.0000    1.5000
omega____ theta____ kappa____ phi______ frames
    -       55.1553  -57.0000   60.0000 90

  8 omega   47.00   97.00   1.0000    1.5000
omega____ theta____ kappa____ phi______ frames
    -       55.1553  -99.0000  -90.0000 50

  9 omega   42.00   78.00   1.0000    1.5000
omega____ theta____ kappa____ phi______ frames
    -      110.3105  -38.0000   30.0000 36

 10 omega   44.00  133.00   1.0000    1.5000
omega____ theta____ kappa____ phi______ frames
    -      110.3105  -63.0000   90.0000 89

 11 omega   42.00  135.00   1.0000    1.5000
omega____ theta____ kappa____ phi______ frames
    -      110.3105  -78.0000  -46.0000 93

 12 omega   49.00  108.00   1.0000    1.5000
omega____ theta____ kappa____ phi______ frames
    -      110.3105 -111.0000  -60.0000 59

 13 omega   38.00   90.00   1.0000    1.5000
omega____ theta____ kappa____ phi______ frames
    -      110.3105  -38.0000 -180.0000 52

 14 omega   78.00  104.00   1.0000    1.5000
omega____ theta____ kappa____ phi______ frames
    -      110.3105  -50.0000 -150.0000 26

 15 omega   39.00   93.00   1.0000    1.5000
omega____ theta____ kappa____ phi______ frames
    -      110.3105  -38.0000  -60.0000 54

 16 omega   40.00   81.00   1.0000    1.5000
omega____ theta____ kappa____ phi______ frames
    -      110.3105  -38.0000   90.0000 41

 17 omega   88.00  139.00   1.0000    1.5000
omega____ theta____ kappa____ phi______ frames
    -      110.3105   50.0000   60.0000 51
;
_diffrn_measurement_device_type 'SuperNova, Dual, Cu at zero, Eos'
_diffrn_measurement_method '\w scans'
_diffrn_orient_matrix_UB_11 0.0092890000
_diffrn_orient_matrix_UB_12 0.0774182000
_diffrn_orient_matrix_UB_13 -0.0373057000
_diffrn_orient_matrix_UB_21 -0.0788186000
_diffrn_orient_matrix_UB_22 -0.0215552000
_diffrn_orient_matrix_UB_23 -0.0724136000
_diffrn_orient_matrix_UB_31 -0.0472712000
_diffrn_orient_matrix_UB_32 0.0514857000
_diffrn_orient_matrix_UB_33 0.0254900000
_diffrn_radiation_monochromator mirror
_diffrn_radiation_type 'Cu K\a'
_diffrn_radiation_wavelength 1.5418
_diffrn_reflns_av_R_equivalents 0.0221
_diffrn_reflns_av_unetI/netI 0.0268
_diffrn_reflns_limit_h_max 14
_diffrn_reflns_limit_h_min -23
_diffrn_reflns_limit_k_max 19
_diffrn_reflns_limit_k_min -15
_diffrn_reflns_limit_l_max 25
_diffrn_reflns_limit_l_min -14
_diffrn_reflns_number 10507
_diffrn_reflns_theta_full 71.319919
_diffrn_reflns_theta_max 71.45
_diffrn_reflns_theta_min 4.52
_diffrn_source 'SuperNova (Cu) X-ray Source'
_exptl_absorpt_coefficient_mu 2.385
_exptl_absorpt_correction_T_max 1.00000
_exptl_absorpt_correction_T_min 0.73319
_exptl_absorpt_correction_type multi-scan
_exptl_absorpt_process_details
;
CrysAlisPro, Agilent Technologies,
Version 1.171.35.19 (release 27-10-2011 CrysAlis171 .NET)
(compiled Oct 27 2011,15:02:11)
Empirical absorption correction using spherical harmonics,
 implemented in SCALE3 ABSPACK scaling algorithm.
;
_exptl_crystal_colour colourless
_exptl_crystal_colour_primary colourless
_exptl_crystal_density_diffrn 1.2609
_exptl_crystal_description block
_exptl_crystal_F_000 2239.3149
_exptl_crystal_size_max 0.25
_exptl_crystal_size_mid 0.23
_exptl_crystal_size_min 0.18
_refine_diff_density_max 3.400
_refine_diff_density_min -1.360546
_refine_diff_density_rms 0.161229
_refine_ls_d_res_high 0.813789
_refine_ls_d_res_low 8.886320
_refine_ls_goodness_of_fit_ref 1.030514
_refine_ls_hydrogen_treatment mixed
_refine_ls_matrix_type full
_refine_ls_number_constraints 56
_refine_ls_number_parameters 307
_refine_ls_number_reflns 5445
_refine_ls_number_restraints 0
_refine_ls_restrained_S_all 1.030514
_refine_ls_R_factor_all 0.076284
_refine_ls_R_factor_gt 0.073631
_refine_ls_shift/su_max 0.0000
_refine_ls_shift/su_mean 0.0000
_refine_ls_structure_factor_coef Fsqd
_refine_ls_weighting_details 'w=1/[\s^2^(Fo^2^)+(0.1679P)^2^+27.5247P] where P=(Fo^2^+2Fc^2^)/3'
_refine_ls_weighting_scheme calc
_refine_ls_wR_factor_ref 0.235445
_reflns_Friedel_coverage 0.0
_reflns_limit_h_max 20
_reflns_limit_h_min -23
_reflns_limit_k_max 19
_reflns_limit_k_min 0
_reflns_limit_l_max 25
_reflns_limit_l_min 0
_reflns_number_gt 5048
_reflns_number_total 5445
_reflns_threshold_expression I>=2u(I)
_cod_data_source_file c5dt02320c2.cif
_cod_data_source_block 6
_cod_depositor_comments 'Adding full bibliography for 7035913--7035920.cif.'
_cod_database_code 7035915
_chemical_oxdiff_formula 'C48 H56 N4 Se2 B F4 Cu'
_reflns_odcompleteness_completeness 99.74
_reflns_odcompleteness_iscentric 1
_reflns_odcompleteness_theta 66.97

loop_
_space_group_symop_id
_space_group_symop_operation_xyz
1 x,y,z
2 -x,y,-z+1/2
3 -x,-y,-z
4 x,-y,z-1/2
5 x+1/2,y+1/2,z
6 -x+1/2,y+1/2,-z+1/2
7 -x+1/2,-y+1/2,-z
8 x+1/2,-y+1/2,z-1/2

loop_
_atom_site_label
_atom_site_type_symbol
_atom_site_fract_x
_atom_site_fract_y
_atom_site_fract_z
_atom_site_U_iso_or_equiv
_atom_site_adp_type
_atom_site_occupancy
_atom_site_refinement_flags_posn
B1 B 0.500000 0.4251(9) 0.250000 0.131(9) Uani 1.000000 S
C1 C 0.4949(2) 0.8018(3) 0.5326(2) 0.0248(8) Uani 1.000000 .
C2 C 0.4676(2) 0.7484(3) 0.6142(2) 0.0303(9) Uani 1.000000 .
H2 H 0.4511(2) 0.7442(3) 0.6478(2) 0.0364(10) Uiso 1.000000 R
C3 C 0.4956(2) 0.6866(3) 0.5918(2) 0.0292(8) Uani 1.000000 .
H3 H 0.5023(2) 0.6317(3) 0.6073(2) 0.0351(10) Uiso 1.000000 R
C4 C 0.5467(2) 0.6760(2) 0.5053(2) 0.0272(8) Uani 1.000000 .
C5 C 0.6294(3) 0.6814(3) 0.5360(3) 0.0327(9) Uani 1.000000 .
C6 C 0.6601(3) 0.6400(3) 0.4989(3) 0.0415(11) Uani 1.000000 .
H6 H 0.7148(3) 0.6427(3) 0.5173(3) 0.0498(13) Uiso 1.000000 R
C7 C 0.6111(3) 0.5950(3) 0.4354(3) 0.0456(12) Uani 1.000000 .
H7 H 0.6331(3) 0.5676(3) 0.4117(3) 0.0547(14) Uiso 1.000000 R
C8 C 0.5297(3) 0.5904(3) 0.4069(3) 0.0415(11) Uani 1.000000 .
H8 H 0.4974(3) 0.5595(3) 0.3642(3) 0.0498(13) Uiso 1.000000 R
C9 C 0.4951(3) 0.6316(2) 0.4412(3) 0.0314(9) Uani 1.000000 .
C10 C 0.4048(3) 0.6282(3) 0.4078(3) 0.0377(10) Uani 1.000000 .
H10 H 0.3934(3) 0.6567(3) 0.4420(3) 0.0453(13) Uiso 1.000000 R
C11 C 0.3757(3) 0.5401(4) 0.4001(3) 0.0517(13) Uani 1.000000 .
H11a H 0.381(3) 0.5123(9) 0.3628(19) 0.077(2) Uiso 1.000000 G
H11b H 0.4074(19) 0.5119(9) 0.4466(8) 0.077(2) Uiso 1.000000 G
H11c H 0.3205(9) 0.5402(4) 0.386(3) 0.077(2) Uiso 1.000000 G
C12 C 0.3610(3) 0.6742(5) 0.3345(4) 0.074(2) Uani 1.000000 .
H12a H 0.383(3) 0.7286(15) 0.3409(9) 0.112(3) Uiso 1.000000 G
H12b H 0.367(3) 0.644(2) 0.2983(11) 0.112(3) Uiso 1.000000 G
H12c H 0.3051(8) 0.679(4) 0.3179(19) 0.112(3) Uiso 1.000000 G
C13 C 0.6842(3) 0.7281(3) 0.6076(3) 0.0397(11) Uani 1.000000 .
H13 H 0.6507(3) 0.7594(3) 0.6207(3) 0.0476(13) Uiso 1.000000 R
C14 C 0.7350(4) 0.6676(4) 0.6702(3) 0.0616(16) Uani 1.000000 .
H14a H 0.7007(5) 0.634(2) 0.679(2) 0.092(2) Uiso 1.000000 G
H14b H 0.765(2) 0.633(2) 0.6566(13) 0.092(2) Uiso 1.000000 G
H14c H 0.771(2) 0.6978(4) 0.7144(8) 0.092(2) Uiso 1.000000 G
C15 C 0.7380(4) 0.7896(4) 0.5984(4) 0.0650(17) Uani 1.000000 .
H15a H 0.775(2) 0.7597(4) 0.590(3) 0.097(3) Uiso 1.000000 G
H15b H 0.7053(4) 0.825(2) 0.557(2) 0.097(3) Uiso 1.000000 G
H15c H 0.768(3) 0.822(2) 0.6428(13) 0.097(3) Uiso 1.000000 G
C16 C 0.4474(3) 0.9010(3) 0.5907(2) 0.0280(8) Uani 1.000000 .
C17 C 0.5096(3) 0.9484(3) 0.6484(2) 0.0324(9) Uani 1.000000 .
C18 C 0.4877(3) 1.0252(3) 0.6626(3) 0.0425(11) Uani 1.000000 .
H18 H 0.5266(3) 1.0590(3) 0.6995(3) 0.0509(13) Uiso 1.000000 R
C19 C 0.4082(4) 1.0518(3) 0.6222(3) 0.0490(13) Uani 1.000000 .
H19 H 0.3946(4) 1.1027(3) 0.6331(3) 0.0588(16) Uiso 1.000000 R
C20 C 0.3499(3) 1.0038(3) 0.5664(3) 0.0455(12) Uani 1.000000 .
H20 H 0.2974(3) 1.0233(3) 0.5393(3) 0.0545(14) Uiso 1.000000 R
C21 C 0.3677(3) 0.9268(3) 0.5497(3) 0.0352(9) Uani 1.000000 .
C22 C 0.3017(3) 0.8747(4) 0.4884(3) 0.0459(12) Uani 1.000000 .
H22 H 0.3243(3) 0.8206(4) 0.4885(3) 0.0550(15) Uiso 1.000000 R
C23 C 0.2700(4) 0.9149(7) 0.4124(4) 0.082(2) Uani 1.000000 .
H23a H 0.255(4) 0.9713(14) 0.4137(12) 0.123(4) Uiso 1.000000 G
H23b H 0.3111(15) 0.914(4) 0.4007(18) 0.123(4) Uiso 1.000000 G
H23c H 0.224(3) 0.885(3) 0.3753(7) 0.123(4) Uiso 1.000000 G
C24 C 0.2331(4) 0.8611(5) 0.5018(4) 0.0633(17) Uani 1.000000 .
H24a H 0.2543(5) 0.840(3) 0.5511(12) 0.095(3) Uiso 1.000000 G
H24b H 0.206(2) 0.9127(8) 0.496(3) 0.095(3) Uiso 1.000000 G
H24c H 0.1957(18) 0.822(3) 0.466(2) 0.095(3) Uiso 1.000000 G
C25 C 0.5948(3) 0.9168(3) 0.6926(2) 0.0367(10) Uani 1.000000 .
H25 H 0.6024(3) 0.8775(3) 0.6617(2) 0.0440(12) Uiso 1.000000 R
C26 C 0.6104(4) 0.8718(4) 0.7615(3) 0.0496(13) Uani 1.000000 .
H26a H 0.6655(8) 0.855(2) 0.7900(13) 0.074(2) Uiso 1.000000 G
H26b H 0.599(3) 0.9081(9) 0.7908(13) 0.074(2) Uiso 1.000000 G
H26c H 0.576(2) 0.8241(16) 0.7475(3) 0.074(2) Uiso 1.000000 G
C27 C 0.6551(4) 0.9873(5) 0.7136(4) 0.076(2) Uani 1.000000 .
H27a H 0.662(3) 1.016(3) 0.756(2) 0.114(3) Uiso 1.000000 G
H27b H 0.7056(12) 0.9651(7) 0.725(3) 0.114(3) Uiso 1.000000 G
H27c H 0.6354(19) 1.025(2) 0.6730(14) 0.114(3) Uiso 1.000000 G
Cu1 Cu 0.500000 1.000000 0.500000 0.0309(3) Uani 1.000000 S
F1 F 0.5644(9) 0.4574(9) 0.2397(9) 0.302(9) Uani 1.000000 .
F2 F 0.5492(5) 0.4298(5) 0.3209(4) 0.138(3) Uani 1.000000 .
N1 N 0.46784(19) 0.8201(2) 0.57773(19) 0.0251(7) Uani 1.000000 .
N2 N 0.5125(2) 0.7197(2) 0.54154(18) 0.0252(7) Uani 1.000000 .
Se1 Se 0.50850(3) 0.86795(3) 0.46817(3) 0.0325(2) Uani 1.000000 .

loop_
_atom_site_aniso_label
_atom_site_aniso_U_11
_atom_site_aniso_U_22
_atom_site_aniso_U_33
_atom_site_aniso_U_12
_atom_site_aniso_U_13
_atom_site_aniso_U_23
B1 0.30(3) 0.072(9) 0.063(8) -0.000000 0.127(13) 0.000000
C1 0.0273(18) 0.022(2) 0.0289(19) 0.0013(14) 0.0170(16) 0.0012(14)
C2 0.034(2) 0.028(2) 0.034(2) 0.0003(16) 0.0215(17) 0.0058(16)
C3 0.036(2) 0.0221(19) 0.032(2) 0.0010(16) 0.0196(17) 0.0044(15)
C4 0.0328(19) 0.0179(18) 0.036(2) 0.0030(15) 0.0215(17) 0.0001(15)
C5 0.032(2) 0.025(2) 0.041(2) 0.0035(16) 0.0196(18) -0.0002(17)
C6 0.040(2) 0.036(2) 0.057(3) 0.0100(19) 0.031(2) 0.002(2)
C7 0.056(3) 0.041(3) 0.053(3) 0.015(2) 0.038(3) -0.002(2)
C8 0.050(3) 0.035(2) 0.037(2) 0.008(2) 0.022(2) -0.0045(19)
C9 0.034(2) 0.024(2) 0.034(2) 0.0043(15) 0.0165(18) 0.0010(16)
C10 0.034(2) 0.032(2) 0.039(2) 0.0010(17) 0.0145(19) -0.0011(18)
C11 0.047(3) 0.040(3) 0.059(3) -0.007(2) 0.022(3) 0.003(2)
C12 0.040(3) 0.066(4) 0.079(4) -0.000(3) 0.006(3) 0.036(4)
C13 0.031(2) 0.031(2) 0.050(3) -0.0007(18) 0.017(2) -0.006(2)
C14 0.062(3) 0.049(3) 0.046(3) -0.006(3) 0.010(3) -0.004(3)
C15 0.053(3) 0.055(4) 0.078(4) -0.020(3) 0.028(3) -0.008(3)
C16 0.037(2) 0.026(2) 0.0306(19) 0.0042(16) 0.0237(17) 0.0017(16)
C17 0.045(2) 0.030(2) 0.035(2) -0.0017(18) 0.0295(19) -0.0008(17)
C18 0.069(3) 0.031(2) 0.048(3) -0.007(2) 0.045(3) -0.003(2)
C19 0.082(4) 0.028(2) 0.068(3) 0.016(2) 0.061(3) 0.011(2)
C20 0.055(3) 0.037(3) 0.060(3) 0.020(2) 0.041(3) 0.014(2)
C21 0.040(2) 0.037(2) 0.039(2) 0.0115(19) 0.0274(19) 0.0079(19)
C22 0.032(2) 0.060(3) 0.044(3) 0.009(2) 0.019(2) 0.001(2)
C23 0.052(3) 0.142(8) 0.042(3) 0.002(4) 0.019(3) 0.010(4)
C24 0.045(3) 0.076(5) 0.077(4) 0.001(3) 0.038(3) 0.004(3)
C25 0.040(2) 0.043(2) 0.033(2) -0.006(2) 0.0231(19) -0.0058(19)
C26 0.056(3) 0.051(3) 0.048(3) 0.014(2) 0.032(3) 0.012(2)
C27 0.046(3) 0.078(5) 0.066(4) -0.021(3) 0.004(3) 0.021(4)
Cu1 0.0387(5) 0.0185(5) 0.0397(5) 0.0032(3) 0.0236(4) 0.0013(3)
F1 0.252(13) 0.282(14) 0.323(16) -0.008(11) 0.119(12) 0.220(13)
F2 0.189(7) 0.130(6) 0.112(5) -0.022(5) 0.090(5) 0.017(4)
N1 0.0285(15) 0.0204(16) 0.0310(16) 0.0024(12) 0.0188(13) 0.0030(13)
N2 0.0309(16) 0.0190(16) 0.0292(16) 0.0016(13) 0.0183(13) 0.0005(12)
Se1 0.0534(4) 0.0188(3) 0.0415(3) 0.00315(16) 0.0359(3) 0.00286(16)

loop_
_atom_type_symbol
_atom_type_scat_dispersion_real
_atom_type_scat_dispersion_imag
_atom_type_scat_source
C 0.01920 0.00962 'International Tables Volume C Table 6.1.1.4 (pp. 500-502)'
B 0.00963 0.00408 'International Tables Volume C Table 6.1.1.4 (pp. 500-502)'
F 0.07537 0.05506 'International Tables Volume C Table 6.1.1.4 (pp. 500-502)'
H 0.00000 0.00000 'International Tables Volume C Table 6.1.1.4 (pp. 500-502)'
N 0.03256 0.01839 'International Tables Volume C Table 6.1.1.4 (pp. 500-502)'
Cu -1.96878 0.60861 'International Tables Volume C Table 6.1.1.4 (pp. 500-502)'
Se -0.79210 1.18296 'International Tables Volume C Table 6.1.1.4 (pp. 500-502)'

loop_
_geom_angle_atom_site_label_1
_geom_angle_atom_site_label_2
_geom_angle_atom_site_label_3
_geom_angle
_geom_angle_site_symmetry_1
_geom_angle_site_symmetry_3
F1 B1 F1 138.9(18) . 2_655
F2 B1 F1 88.8(7) . 2_655
F2 B1 F1 88.9(8) . .
F2 B1 F1 88.9(8) 2_655 2_655
F2 B1 F1 88.8(7) 2_655 .
F2 B1 F2 173.3(15) . 2_655
N2 C1 N1 106.4(3) . .
Se1 C1 N1 131.0(3) . .
Se1 C1 N2 122.6(3) . .
C3 C2 H2 126.2(2) . .
N1 C2 H2 126.2(2) . .
N1 C2 C3 107.5(4) . .
H3 C3 C2 126.4(2) . .
N2 C3 C2 107.1(4) . .
N2 C3 H3 126.4(2) . .
C9 C4 C5 123.7(4) . .
N2 C4 C5 118.2(4) . .
N2 C4 C9 118.1(4) . .
C6 C5 C4 116.7(4) . .
C13 C5 C4 122.3(4) . .
C13 C5 C6 121.0(4) . .
H6 C6 C5 119.3(3) . .
C7 C6 C5 121.3(5) . .
C7 C6 H6 119.3(3) . .
H7 C7 C6 119.8(3) . .
C8 C7 C6 120.4(4) . .
C8 C7 H7 119.8(3) . .
H8 C8 C7 119.6(3) . .
C9 C8 C7 120.9(5) . .
C9 C8 H8 119.6(3) . .
C8 C9 C4 116.9(4) . .
C10 C9 C4 122.7(4) . .
C10 C9 C8 120.4(4) . .
H10 C10 C9 107.6(3) . .
C11 C10 C9 111.5(4) . .
C11 C10 H10 107.6(3) . .
C12 C10 C9 110.5(4) . .
C12 C10 H10 107.6(4) . .
C12 C10 C11 112.0(5) . .
H11a C11 C10 109.5 . .
H11b C11 C10 109.5 . .
H11b C11 H11a 109.5 . .
H11c C11 C10 109.5 . .
H11c C11 H11a 109.5 . .
H11c C11 H11b 109.5 . .
H12a C12 C10 109.5 . .
H12b C12 C10 109.5 . .
H12b C12 H12a 109.5 . .
H12c C12 C10 109.5 . .
H12c C12 H12a 109.5 . .
H12c C12 H12b 109.5 . .
H13 C13 C5 108.2(2) . .
C14 C13 C5 110.3(4) . .
C14 C13 H13 108.2(4) . .
C15 C13 C5 111.4(5) . .
C15 C13 H13 108.2(3) . .
C15 C13 C14 110.4(5) . .
H14a C14 C13 109.5 . .
H14b C14 C13 109.5 . .
H14b C14 H14a 109.5 . .
H14c C14 C13 109.5 . .
H14c C14 H14a 109.5 . .
H14c C14 H14b 109.5 . .
H15a C15 C13 109.5 . .
H15b C15 C13 109.5 . .
H15b C15 H15a 109.5 . .
H15c C15 C13 109.5 . .
H15c C15 H15a 109.5 . .
H15c C15 H15b 109.5 . .
C21 C16 C17 123.4(4) . .
N1 C16 C17 117.2(4) . .
N1 C16 C21 119.2(4) . .
C18 C17 C16 116.4(4) . .
C25 C17 C16 121.5(4) . .
C25 C17 C18 122.1(4) . .
H18 C18 C17 119.6(3) . .
C19 C18 C17 120.9(5) . .
C19 C18 H18 119.6(3) . .
H19 C19 C18 119.7(3) . .
C20 C19 C18 120.6(5) . .
C20 C19 H19 119.7(3) . .
H20 C20 C19 119.4(3) . .
C21 C20 C19 121.3(5) . .
C21 C20 H20 119.4(3) . .
C20 C21 C16 117.4(5) . .
C22 C21 C16 122.6(4) . .
C22 C21 C20 120.0(4) . .
H22 C22 C21 108.2(3) . .
C23 C22 C21 110.9(5) . .
C23 C22 H22 108.2(4) . .
C24 C22 C21 110.9(5) . .
C24 C22 H22 108.2(4) . .
C24 C22 C23 110.4(5) . .
H23a C23 C22 109.5 . .
H23b C23 C22 109.5 . .
H23b C23 H23a 109.5 . .
H23c C23 C22 109.5 . .
H23c C23 H23a 109.5 . .
H23c C23 H23b 109.5 . .
H24a C24 C22 109.5 . .
H24b C24 C22 109.5 . .
H24b C24 H24a 109.5 . .
H24c C24 C22 109.5 . .
H24c C24 H24a 109.5 . .
H24c C24 H24b 109.5 . .
H25 C25 C17 108.1(2) . .
C26 C25 C17 110.9(4) . .
C26 C25 H25 108.1(3) . .
C27 C25 C17 111.3(5) . .
C27 C25 H25 108.1(4) . .
C27 C25 C26 110.2(5) . .
H26a C26 C25 109.5 . .
H26b C26 C25 109.5 . .
H26b C26 H26a 109.5 . .
H26c C26 C25 109.5 . .
H26c C26 H26a 109.5 . .
H26c C26 H26b 109.5 . .
H27a C27 C25 109.5 . .
H27b C27 C25 109.5 . .
H27b C27 H27a 109.5 . .
H27c C27 C25 109.5 . .
H27c C27 H27a 109.5 . .
H27c C27 H27b 109.5 . .
Se1 Cu1 Se1 180.0 3_676 .
C2 N1 C1 109.1(3) . .
C16 N1 C1 126.2(3) . .
C16 N1 C2 124.6(3) . .
C3 N2 C1 109.8(3) . .
C4 N2 C1 123.9(3) . .
C4 N2 C3 126.2(3) . .
Cu1 Se1 C1 105.07(13) . .

loop_
_geom_bond_atom_site_label_1
_geom_bond_atom_site_label_2
_geom_bond_distance
_geom_bond_site_symmetry_2
B1 F1 1.485(13) .
B1 F1 1.485(13) 2_655
B1 F2 1.293(8) .
B1 F2 1.293(8) 2_655
C1 N1 1.351(5) .
C1 N2 1.358(5) .
C1 Se1 1.862(4) .
C2 H2 0.9300 .
C2 C3 1.342(6) .
C2 N1 1.394(5) .
C3 H3 0.9300 .
C3 N2 1.381(5) .
C4 C5 1.396(6) .
C4 C9 1.392(6) .
C4 N2 1.443(5) .
C5 C6 1.389(7) .
C5 C13 1.521(6) .
C6 H6 0.9300 .
C6 C7 1.381(8) .
C7 H7 0.9300 .
C7 C8 1.380(8) .
C8 H8 0.9300 .
C8 C9 1.398(7) .
C9 C10 1.523(6) .
C10 H10 0.9800 .
C10 C11 1.510(7) .
C10 C12 1.518(8) .
C11 H11a 0.9600 .
C11 H11b 0.9600 .
C11 H11c 0.9600 .
C12 H12a 0.9600 .
C12 H12b 0.9600 .
C12 H12c 0.9600 .
C13 H13 0.9800 .
C13 C14 1.522(7) .
C13 C15 1.535(8) .
C14 H14a 0.9600 .
C14 H14b 0.9600 .
C14 H14c 0.9600 .
C15 H15a 0.9600 .
C15 H15b 0.9600 .
C15 H15c 0.9600 .
C16 C17 1.414(6) .
C16 C21 1.392(6) .
C16 N1 1.435(5) .
C17 C18 1.398(7) .
C17 C25 1.511(7) .
C18 H18 0.9300 .
C18 C19 1.393(8) .
C19 H19 0.9300 .
C19 C20 1.373(9) .
C20 H20 0.9300 .
C20 C21 1.388(7) .
C21 C22 1.518(7) .
C22 H22 0.9800 .
C22 C23 1.533(9) .
C22 C24 1.532(8) .
C23 H23a 0.9600 .
C23 H23b 0.9600 .
C23 H23c 0.9600 .
C24 H24a 0.9600 .
C24 H24b 0.9600 .
C24 H24c 0.9600 .
C25 H25 0.9800 .
C25 C26 1.513(7) .
C25 C27 1.528(8) .
C26 H26a 0.9600 .
C26 H26b 0.9600 .
C26 H26c 0.9600 .
C27 H27a 0.9600 .
C27 H27b 0.9600 .
C27 H27c 0.9600 .
Cu1 Se1 2.2705(4) 3_676
Cu1 Se1 2.2705(4) .
